data_2007924
loop_
_publ_author_name
'Pigge, F. Christopher '
'Rath, Nigam P.'
'Fang, Shiyue'

_publ_section_title
;<i>exo</i>-and
 <i>endo</i>-Tricarbonyl[(4b,5,6,7,8,8a-\h)-<i>cis</i>-<i>N</i>-methyl-2,3,4,4a,9,9a-hexahydro-1<i>H</i>-carbazole]chromium(0)
;
_journal_issue 12
_journal_name_full 'Acta Crystallographica Section C'
_journal_page_first 1825
_journal_page_last 1827
_journal_paper_doi 10.1107/S0108270198009561
_journal_volume 54
_journal_year 1998
_chemical_formula_iupac '[Cr (C13 H17 N) (C O)3]'
_chemical_formula_moiety 'C16 H17 Cr N O3'
_chemical_formula_sum 'C16 H17 Cr N O3'
_chemical_formula_weight 323.31
_chemical_name_systematic
;
 ?
;
_space_group_IT_number 14
_symmetry_cell_setting monoclinic
_symmetry_space_group_name_Hall '-P 2yn'
_symmetry_space_group_name_H-M 'P 1 21/n 1'
_audit_creation_method SHELXL
_cell_angle_alpha 90.00
_cell_angle_beta 91.3790(10)
_cell_angle_gamma 90.00
_cell_formula_units_Z 4
_cell_length_a 9.51880(10)
_cell_length_b 10.34060(10)
_cell_length_c 14.6223(2)
_cell_measurement_reflns_used 8192
_cell_measurement_temperature 293(2)
_cell_measurement_theta_max 28
_cell_measurement_theta_min 2
_cell_volume 1438.86(3)
_computing_cell_refinement SMART
_computing_data_collection 'SMART (Siemens, 1997)'
_computing_data_reduction 'SAINT (Siemens, 1997)'
_computing_molecular_graphics 'SHELXTL-Plus (Sheldrick, 1998)'
_computing_publication_material SHELXTL-Plus
_computing_structure_refinement 'SHELXL97 (Sheldrick, 1997b)'
_computing_structure_solution 'SHELXS97 (Sheldrick, 1997a)'
_diffrn_ambient_temperature 293(2)
_diffrn_measurement_device 'Siemens CCD'
_diffrn_measurement_method '\w scans'
_diffrn_radiation_monochromator graphite
_diffrn_radiation_source 'normal-focus sealed tube'
_diffrn_radiation_type MoK\a
_diffrn_radiation_wavelength 0.71073
_diffrn_reflns_av_R_equivalents 0.037
_diffrn_reflns_av_sigmaI/netI 0.021
_diffrn_reflns_limit_h_max 13
_diffrn_reflns_limit_h_min -13
_diffrn_reflns_limit_k_max 14
_diffrn_reflns_limit_k_min 0
_diffrn_reflns_limit_l_max 20
_diffrn_reflns_limit_l_min 0
_diffrn_reflns_number 28024
_diffrn_reflns_theta_max 28.00
_diffrn_reflns_theta_min 2.41
_diffrn_standards_decay_% 0
_diffrn_standards_number 'CCD data, see expt'
_exptl_absorpt_coefficient_mu 0.804
_exptl_absorpt_correction_T_max 0.91
_exptl_absorpt_correction_T_min 0.77
_exptl_absorpt_correction_type 'empirical (Blessing, 1995)'
_exptl_crystal_colour yellow
_exptl_crystal_density_diffrn 1.492
_exptl_crystal_density_meas ?
_exptl_crystal_density_method none
_exptl_crystal_description rectangular
_exptl_crystal_F_000 672
_exptl_crystal_size_max 0.4
_exptl_crystal_size_mid 0.3
_exptl_crystal_size_min 0.1
_refine_diff_density_max 0.299
_refine_diff_density_min -0.477
_refine_ls_extinction_method none
_refine_ls_goodness_of_fit_all 1.030
_refine_ls_goodness_of_fit_obs 1.045
_refine_ls_hydrogen_treatment noref
_refine_ls_matrix_type full
_refine_ls_number_parameters 190
_refine_ls_number_reflns 3463
_refine_ls_number_restraints 0
_refine_ls_restrained_S_all 1.048
_refine_ls_restrained_S_obs 1.045
_refine_ls_R_factor_all 0.039
_refine_ls_R_factor_obs 0.032
_refine_ls_shift/esd_max 0.004
_refine_ls_shift/esd_mean 0.001
_refine_ls_structure_factor_coef Fsqd
_refine_ls_weighting_details 'w = 1/[\s^2^(Fo^2^)+(0.0451P)^2^+0.6378P] where P=(Fo^2^+2Fc^2^)/3'
_refine_ls_weighting_scheme calc
_refine_ls_wR_factor_all 0.088
_refine_ls_wR_factor_obs 0.082
_reflns_number_observed 3034
_reflns_number_total 3476
_reflns_observed_criterion I>2\s(I)
_cod_data_source_file fg1479.cif
_cod_data_source_block II
_cod_depositor_comments
;
The following automatic conversions were performed:
'_symmetry_cell_setting' value 'Monoclinic' changed to 'monoclinic'
according to '/home/saulius/struct/CIF-dictionaries/cif_core.dic'
dictionary named 'cif_core.dic' version 2.4.1 from 2010-06-29.

Automatic conversion script
Id: cif_fix_enum 1527 2010-12-29 10:47:43Z saulius 

The following automatic conversions were performed:

'_symmetry_cell_setting' value 'Monoclinic' changed to 'monoclinic'
according to /home/saulius/struct/CIF-dictionaries/cif_core.dic
dictionary named 'cif_core.dic' version 2.4.1 from 2010-06-29.

Automatic conversion script
Id: cif_fix_values 1715 2011-07-08 13:25:40Z adriana 

The following automatic conversions were performed:

'_exptl_crystal_density_meas' value 'not_measured' was changed to '?'
- the value is perceived as not measured.

Automatic conversion script
Id: cif_fix_values 3008 2015-01-20 13:52:24Z robertas 

The following automatic conversions were performed:

'_refine_ls_weighting_scheme' value 'calc w =
1/[\s^2^(Fo^2^)+(0.0451P)^2^+0.6378P] where P=(Fo^2^+2Fc^2^)/3' was
changed to 'calc'. New tag '_refine_ls_weighting_details' was
created. The value of the new tag was set to 'w =
1/[\s^2^(Fo^2^)+(0.0451P)^2^+0.6378P] where P=(Fo^2^+2Fc^2^)/3'.

Automatic conversion script
Id: cif_fix_values 3143 2015-03-26 13:38:13Z robertas 
;
_cod_original_sg_symbol_H-M 'P 21/n'
_cod_database_code 2007924

loop_
_symmetry_equiv_pos_as_xyz
'x, y, z'
'-x+1/2, y+1/2, -z+1/2'
'-x, -y, -z'
'x-1/2, -y-1/2, z-1/2'

loop_
_atom_site_aniso_label
_atom_site_aniso_U_11
_atom_site_aniso_U_22
_atom_site_aniso_U_33
_atom_site_aniso_U_12
_atom_site_aniso_U_13
_atom_site_aniso_U_23
Cr 0.02305(13) 0.02629(14) 0.03273(15) -0.00013(9) -0.00011(9) 0.00395(9)
N9 0.0437(8) 0.0409(8) 0.0275(7) -0.0100(6) -0.0075(6) 0.0049(6)
O1 0.0681(10) 0.0473(8) 0.0433(8) 0.0035(7) -0.0190(7) 0.0029(6)
O2 0.0654(10) 0.0324(7) 0.0824(11) 0.0035(7) 0.0230(8) -0.0024(7)
O3 0.0371(7) 0.0547(8) 0.0673(9) -0.0112(6) 0.0155(6) 0.0075(7)
C1 0.0473(10) 0.0381(9) 0.0391(9) -0.0034(8) 0.0101(8) -0.0088(7)
C2 0.0398(10) 0.0456(10) 0.0556(11) 0.0067(8) 0.0080(8) -0.0039(9)
C3 0.0328(9) 0.0516(11) 0.0401(9) 0.0023(8) -0.0017(7) 0.0054(8)
C4 0.0298(8) 0.0449(10) 0.0363(9) -0.0052(7) -0.0010(6) -0.0075(7)
C5 0.0361(9) 0.0254(7) 0.0433(9) 0.0025(6) 0.0045(7) 0.0003(6)
C6 0.0382(9) 0.0329(9) 0.0587(12) 0.0101(7) 0.0103(8) 0.0057(8)
C7 0.0274(8) 0.0468(10) 0.0661(13) 0.0080(7) -0.0005(8) 0.0178(9)
C8 0.0327(9) 0.0462(10) 0.0495(10) -0.0031(7) -0.0147(8) 0.0161(8)
C10 0.0679(15) 0.0739(15) 0.0313(9) -0.0269(12) -0.0062(9) -0.0059(9)
C11 0.0367(9) 0.0276(8) 0.0414(9) 0.0003(6) -0.0004(7) 0.0025(6)
C12 0.0352(8) 0.0310(8) 0.0418(9) -0.0040(7) 0.0082(7) 0.0049(7)
C13 0.0299(8) 0.0373(9) 0.0403(9) 0.0010(7) 0.0029(7) 0.0019(7)
C4A 0.0324(8) 0.0257(7) 0.0314(8) -0.0059(6) 0.0017(6) 0.0005(6)
C8A 0.0342(8) 0.0296(8) 0.0332(8) -0.0024(6) -0.0065(6) 0.0103(6)
C9A 0.0397(9) 0.0353(8) 0.0260(7) -0.0102(7) 0.0039(6) 0.0005(6)
C4B 0.0297(7) 0.0225(7) 0.0335(8) -0.0003(5) -0.0013(6) 0.0042(6)

loop_
_atom_site_label
_atom_site_fract_x
_atom_site_fract_y
_atom_site_fract_z
_atom_site_U_iso_or_equiv
_atom_site_thermal_displace_type
_atom_site_calc_flag
_atom_site_refinement_flags
_atom_site_occupancy
_atom_site_disorder_group
_atom_site_type_symbol
Cr 0.04393(3) 0.73091(2) 0.16453(2) 0.02737(9) Uani d . 1 . Cr
N9 0.1703(2) 0.80508(15) -0.05118(9) 0.0375(3) Uani d . 1 . N
O1 0.1957(2) 0.69490(15) 0.34423(9) 0.0532(4) Uani d . 1 . O
O2 0.1662(2) 0.48050(14) 0.10179(12) 0.0597(4) Uani d . 1 . O
O3 -0.18614(14) 0.56675(14) 0.23697(11) 0.0528(4) Uani d . 1 . O
C1 0.3922(2) 0.6832(2) -0.01862(13) 0.0414(4) Uani d . 1 . C
H1A 0.4145 0.6517 -0.07905 0.050 Uiso calc R 1 . H
H1B 0.3264 0.6231 0.00792 0.050 Uiso calc R 1 . H
C2 0.5263(2) 0.6869(2) 0.04070(14) 0.0469(4) Uani d . 1 . C
H2A 0.5661 0.6008 0.04563 0.056 Uiso calc R 1 . H
H2B 0.5949 0.7429 0.01285 0.056 Uiso calc R 1 . H
C3 0.4921(2) 0.7371(2) 0.13492(13) 0.0415(4) Uani d . 1 . C
H3A 0.5746 0.7305 0.17487 0.050 Uiso calc R 1 . H
H3B 0.4183 0.6847 0.16064 0.050 Uiso calc R 1 . H
C4 0.4445(2) 0.8769(2) 0.12948(12) 0.0370(4) Uani d . 1 . C
H4A 0.5238 0.9302 0.11291 0.044 Uiso calc R 1 . H
H4B 0.4152 0.9042 0.18953 0.044 Uiso calc R 1 . H
C5 0.1133(2) 0.9369(2) 0.17200(12) 0.0349(3) Uani d . 1 . C
H5A 0.1722 0.9665 0.22376 0.042 Uiso calc R 1 . H
C6 -0.0349(2) 0.9311(2) 0.18012(14) 0.0431(4) Uani d . 1 . C
H6A -0.0784(2) 0.9576(2) 0.23719(14) 0.052 Uiso calc R 1 . H
C7 -0.1149(2) 0.8685(2) 0.11221(15) 0.0468(5) Uani d . 1 . C
H7A -0.2142 0.8509 0.12350 0.056 Uiso calc R 1 . H
C8 -0.0543(2) 0.8146(2) 0.03379(14) 0.0430(4) Uani d . 1 . C
H8A -0.1097 0.7602 -0.00847 0.052 Uiso calc R 1 . H
C10 0.1204(3) 0.7212(2) -0.12393(14) 0.0578(6) Uani d . 1 . C
H10A 0.1913 0.7137 -0.16924 0.087 Uiso calc R 1 . H
H10B 0.0365 0.7570 -0.15148 0.087 Uiso calc R 1 . H
H10C 0.1003 0.6373 -0.09945 0.087 Uiso calc R 1 . H
C11 0.1377(2) 0.7088(2) 0.27445(12) 0.0352(4) Uani d . 1 . C
C12 0.1206(2) 0.5792(2) 0.12363(12) 0.0359(4) Uani d . 1 . C
C13 -0.0978(2) 0.6317(2) 0.20833(12) 0.0358(4) Uani d . 1 . C
C4A 0.3234(2) 0.90041(15) 0.06034(11) 0.0298(3) Uani d . 1 . C
H4AA 0.3323 0.99024 0.03993 0.036 Uiso calc R 1 . H
C8A 0.0916(2) 0.8331(2) 0.02199(11) 0.0325(3) Uani d . 1 . C
C9A 0.3228(2) 0.8155(2) -0.02753(11) 0.0336(3) Uani d . 1 . C
H9AA 0.3688 0.8637 -0.07613 0.040 Uiso calc R 1 . H
C4B 0.1758(2) 0.88594(14) 0.09424(11) 0.0286(3) Uani d . 1 . C

loop_
_atom_type_symbol
_atom_type_description
_atom_type_scat_dispersion_real
_atom_type_scat_dispersion_imag
_atom_type_scat_source
C C 0.0033 0.0016 'International Tables Vol C Tables 4.2.6.8 and 6.1.1.4'
H H 0.0000 0.0000 'International Tables Vol C Tables 4.2.6.8 and 6.1.1.4'
N N 0.0061 0.0033 'International Tables Vol C Tables 4.2.6.8 and 6.1.1.4'
O O 0.0106 0.0060 'International Tables Vol C Tables 4.2.6.8 and 6.1.1.4'
Cr Cr 0.3209 0.6236 'International Tables Vol C Tables 4.2.6.8 and 6.1.1.4'

loop_
_geom_angle_atom_site_label_1
_geom_angle_atom_site_label_2
_geom_angle_atom_site_label_3
_geom_angle
C13 Cr C11 88.31(8)
C13 Cr C12 86.37(7)
C11 Cr C12 89.44(8)
C13 Cr C7 88.74(7)
C11 Cr C7 134.52(8)
C12 Cr C7 135.60(8)
C13 Cr C6 103.55(7)
C11 Cr C6 100.67(8)
C12 Cr C6 165.92(7)
C7 Cr C6 36.86(8)
C13 Cr C5 137.78(7)
C11 Cr C5 86.49(7)
C12 Cr C5 135.38(7)
C7 Cr C5 66.42(7)
C6 Cr C5 37.24(7)
C13 Cr C8 102.49(7)
C11 Cr C8 164.56(7)
C12 Cr C8 102.09(8)
C7 Cr C8 36.67(8)
C6 Cr C8 66.32(8)
C5 Cr C8 78.09(7)
C13 Cr C4B 165.45(7)
C11 Cr C4B 102.70(7)
C12 Cr C4B 103.01(6)
C7 Cr C4B 76.77(6)
C6 Cr C4B 65.39(6)
C5 Cr C4B 35.97(6)
C8 Cr C4B 64.95(6)
C13 Cr C8A 135.46(7)
C11 Cr C8A 136.12(7)
C12 Cr C8A 90.49(7)
C7 Cr C8A 63.52(7)
C6 Cr C8A 75.43(7)
C5 Cr C8A 63.80(6)
C8 Cr C8A 35.22(6)
C4B Cr C8A 35.21(5)
C8A N9 C10 122.2(2)
C8A N9 C9A 110.88(13)
C10 N9 C9A 121.1(2)
C9A C1 C2 112.4(2)
C3 C2 C1 109.3(2)
C2 C3 C4 110.4(2)
C3 C4 C4A 113.83(14)
C4B C5 C6 119.6(2)
C4B C5 Cr 74.44(9)
C6 C5 Cr 70.73(10)
C7 C6 C5 119.1(2)
C7 C6 Cr 71.00(11)
C5 C6 Cr 72.03(9)
C6 C7 C8 122.3(2)
C6 C7 Cr 72.15(10)
C8 C7 Cr 74.68(10)
C7 C8 C8A 117.8(2)
C7 C8 Cr 68.65(10)
C8A C8 Cr 76.70(9)
O1 C11 Cr 179.4(2)
O2 C12 Cr 176.5(2)
O3 C13 Cr 178.6(2)
C4B C4A C4 117.32(13)
C4B C4A C9A 103.29(12)
C4 C4A C9A 116.29(14)
N9 C8A C4B 110.96(14)
N9 C8A C8 129.1(2)
C4B C8A C8 119.9(2)
N9 C8A Cr 135.69(12)
C4B C8A Cr 68.70(9)
C8 C8A Cr 68.08(10)
N9 C9A C1 111.92(14)
N9 C9A C4A 102.56(13)
C1 C9A C4A 116.28(14)
C5 C4B C8A 120.4(2)
C5 C4B C4A 130.32(14)
C8A C4B C4A 107.89(14)
C5 C4B Cr 69.59(9)
C8A C4B Cr 76.09(9)
C4A C4B Cr 137.76(11)

loop_
_geom_bond_atom_site_label_1
_geom_bond_atom_site_label_2
_geom_bond_site_symmetry_2
_geom_bond_distance
_geom_bond_publ_flag
Cr C13 . 1.824(2) ?
Cr C11 . 1.834(2) ?
Cr C12 . 1.837(2) ?
Cr C7 . 2.200(2) ?
Cr C6 . 2.215(2) ?
Cr C5 . 2.232(2) ?
Cr C8 . 2.278(2) ?
Cr C4B . 2.294(2) ?
Cr C8A . 2.390(2) ?
N9 C8A . 1.352(2) ?
N9 C10 . 1.444(2) ?
N9 C9A . 1.488(2) ?
O1 C11 . 1.158(2) ?
O2 C12 . 1.157(2) ?
O3 C13 . 1.162(2) ?
C1 C9A . 1.523(3) ?
C1 C2 . 1.527(3) ?
C2 C3 . 1.515(3) ?
C3 C4 . 1.516(3) ?
C4 C4A . 1.534(2) ?
C5 C4B . 1.399(2) ?
C5 C6 . 1.420(3) ?
C6 C7 . 1.396(3) ?
C7 C8 . 1.411(3) ?
C8 C8A . 1.416(2) ?
C4A C4B . 1.509(2) ?
C4A C9A . 1.556(2) ?
C8A C4B . 1.420(2) ?

loop_
_geom_torsion_atom_site_label_1
_geom_torsion_atom_site_label_2
_geom_torsion_atom_site_label_3
_geom_torsion_atom_site_label_4
_geom_torsion
C9A C1 C2 C3 58.4(2)
C1 C2 C3 C4 -65.6(2)
C2 C3 C4 C4A 53.4(2)
C13 Cr C5 C4B -159.04(11)
C11 Cr C5 C4B 117.36(11)
C12 Cr C5 C4B 31.73(15)
C7 Cr C5 C4B -100.15(11)
C6 Cr C5 C4B -129.9(2)
C8 Cr C5 C4B -63.50(10)
C8A Cr C5 C4B -29.26(9)
C13 Cr C5 C6 -29.2(2)
C11 Cr C5 C6 -112.78(13)
C12 Cr C5 C6 161.59(12)
C7 Cr C5 C6 29.72(12)
C8 Cr C5 C6 66.37(12)
C4B Cr C5 C6 129.9(2)
C8A Cr C5 C6 100.60(12)
C4B C5 C6 C7 3.2(2)
Cr C5 C6 C7 -55.07(15)
C4B C5 C6 Cr 58.28(14)
C13 Cr C6 C7 -68.94(13)
C11 Cr C6 C7 -159.77(12)
C12 Cr C6 C7 65.0(3)
C5 Cr C6 C7 130.8(2)
C8 Cr C6 C7 28.95(11)
C4B Cr C6 C7 101.03(12)
C8A Cr C6 C7 65.08(12)
C13 Cr C6 C5 160.31(12)
C11 Cr C6 C5 69.47(12)
C12 Cr C6 C5 -65.8(3)
C7 Cr C6 C5 -130.8(2)
C8 Cr C6 C5 -101.81(12)
C4B Cr C6 C5 -29.72(10)
C8A Cr C6 C5 -65.68(11)
C5 C6 C7 C8 -2.3(3)
Cr C6 C7 C8 -57.9(2)
C5 C6 C7 Cr 55.57(15)
C13 Cr C7 C6 114.85(13)
C11 Cr C7 C6 28.5(2)
C12 Cr C7 C6 -161.64(12)
C5 Cr C7 C6 -30.01(11)
C8 Cr C7 C6 -132.1(2)
C4B Cr C7 C6 -66.45(11)
C8A Cr C7 C6 -101.31(12)
C13 Cr C7 C8 -113.07(12)
C11 Cr C7 C8 160.54(11)
C12 Cr C7 C8 -29.6(2)
C6 Cr C7 C8 132.1(2)
C5 Cr C7 C8 102.07(12)
C4B Cr C7 C8 65.64(11)
C8A Cr C7 C8 30.78(10)
C6 C7 C8 C8A -4.2(3)
Cr C7 C8 C8A -60.93(14)
C6 C7 C8 Cr 56.7(2)
C13 Cr C8 C7 70.41(13)
C11 Cr C8 C7 -63.1(3)
C12 Cr C8 C7 159.33(12)
C6 Cr C8 C7 -29.08(11)
C5 Cr C8 C7 -66.34(12)
C4B Cr C8 C7 -101.81(12)
C8A Cr C8 C7 -127.4(2)
C13 Cr C8 C8A -162.16(11)
C11 Cr C8 C8A 64.3(3)
C12 Cr C8 C8A -73.25(12)
C7 Cr C8 C8A 127.4(2)
C6 Cr C8 C8A 98.34(12)
C5 Cr C8 C8A 61.08(11)
C4B Cr C8 C8A 25.62(10)
C13 Cr C12 O2 -34.(3)
C11 Cr C12 O2 54.(3)
C7 Cr C12 O2 -119.(3)
C6 Cr C12 O2 -170.(3)
C5 Cr C12 O2 138.(3)
C8 Cr C12 O2 -136.(3)
C4B Cr C12 O2 157.(3)
C8A Cr C12 O2 -170.(3)
C3 C4 C4A C4B 88.7(2)
C3 C4 C4A C9A -34.2(2)
C10 N9 C8A C4B 163.7(2)
C9A N9 C8A C4B 10.3(2)
C10 N9 C8A C8 -15.1(3)
C9A N9 C8A C8 -168.5(2)
C10 N9 C8A Cr 83.2(2)
C9A N9 C8A Cr -70.2(2)
C7 C8 C8A N9 -171.4(2)
Cr C8 C8A N9 131.8(2)
C7 C8 C8A C4B 9.9(2)
Cr C8 C8A C4B -46.90(14)
C7 C8 C8A Cr 56.77(14)
C13 Cr C8A N9 -98.9(2)
C11 Cr C8A N9 76.1(2)
C12 Cr C8A N9 -13.6(2)
C7 Cr C8A N9 -156.1(2)
C6 Cr C8A N9 166.4(2)
C5 Cr C8A N9 128.5(2)
C8 Cr C8A N9 -124.1(2)
C4B Cr C8A N9 98.6(2)
C13 Cr C8A C4B 162.44(11)
C11 Cr C8A C4B -22.54(14)
C12 Cr C8A C4B -112.24(10)
C7 Cr C8A C4B 105.21(11)
C6 Cr C8A C4B 67.79(10)
C5 Cr C8A C4B 29.86(9)
C8 Cr C8A C4B 137.2(2)
C4B Cr C8A C4B 0.0
C13 Cr C8A C8 25.2(2)
C11 Cr C8A C8 -159.75(12)
C12 Cr C8A C8 110.55(12)
C7 Cr C8A C8 -32.00(12)
C6 Cr C8A C8 -69.42(12)
C5 Cr C8A C8 -107.35(13)
C4B Cr C8A C8 -137.2(2)
C8A N9 C9A C1 106.0(2)
C10 N9 C9A C1 -47.7(2)
C8A N9 C9A C4A -19.3(2)
C10 N9 C9A C4A -173.0(2)
C2 C1 C9A N9 -156.99(15)
C2 C1 C9A C4A -39.6(2)
C4B C4A C9A N9 20.11(15)
C4 C4A C9A N9 150.10(14)
C4B C4A C9A C1 -102.3(2)
C4 C4A C9A C1 27.7(2)
C6 C5 C4B C8A 2.5(2)
Cr C5 C4B C8A 58.92(13)
C6 C5 C4B C4A 167.5(2)
Cr C5 C4B C4A -136.1(2)
C6 C5 C4B Cr -56.46(14)
N9 C8A C4B C5 171.90(14)
C8 C8A C4B C5 -9.1(2)
Cr C8A C4B C5 -55.79(13)
N9 C8A C4B C4A 3.9(2)
C8 C8A C4B C4A -177.18(14)
Cr C8A C4B C4A 136.18(12)
N9 C8A C4B Cr -132.31(13)
C8 C8A C4B Cr 46.64(14)
C4 C4A C4B C5 48.9(2)
C9A C4A C4B C5 178.2(2)
C4 C4A C4B C8A -144.70(14)
C9A C4A C4B C8A -15.3(2)
C4 C4A C4B Cr -55.9(2)
C9A C4A C4B Cr 73.5(2)
C13 Cr C4B C5 73.1(3)
C11 Cr C4B C5 -65.33(11)
C12 Cr C4B C5 -157.72(11)
C7 Cr C4B C5 67.94(11)
C6 Cr C4B C5 30.73(11)
C8 Cr C4B C5 104.85(12)
C8A Cr C4B C5 130.48(14)
C13 Cr C4B C8A -57.4(3)
C11 Cr C4B C8A 164.20(10)
C12 Cr C4B C8A 71.80(11)
C7 Cr C4B C8A -62.54(11)
C6 Cr C4B C8A -99.75(11)
C5 Cr C4B C8A -130.48(14)
C8 Cr C4B C8A -25.62(10)
C13 Cr C4B C4A -158.8(2)
C11 Cr C4B C4A 62.8(2)
C12 Cr C4B C4A -29.6(2)
C7 Cr C4B C4A -164.0(2)
C6 Cr C4B C4A 158.8(2)
C5 Cr C4B C4A 128.1(2)
C8 Cr C4B C4A -127.0(2)
C8A Cr C4B C4A -101.4(2)
